data_4105169
loop_
_publ_author_name
'Upadhyayula S. Raghavender'
'Subrayashastry Aravinda'
'Narayanaswamy Shamala'
'Rajkishor Rai'
'Padmanabhan Balaram'

_publ_section_title
;
 Characterization of Water Wires inside Hydrophobic Tubular Peptide
 Structures
;
_journal_name_full 'Journal of the American Chemical Society'
_journal_page_first 15130
_journal_page_last 15132
_journal_paper_doi 10.1021/ja9038906
_journal_volume 131
_journal_year 2009
_chemical_formula_sum 'C30 H53 N5 O8'
_chemical_formula_weight 611.77
_chemical_name_common Boc-D-Pro-Aib-Leu-Aib-Val-OMe
_chemical_name_systematic
; 
 t-Butyloxycarbonyl-D-prolyl-alpha-aminoisobutyryl-leucyl
-alpha-aminoisobutyryl-valyl-methyl ester
;
_space_group_IT_number 170
_symmetry_cell_setting hexagonal
_symmetry_space_group_name_Hall 'P 65'
_symmetry_space_group_name_H-M 'P 65'
_atom_sites_solution_hydrogens geom
_atom_sites_solution_primary direct
_atom_sites_solution_secondary difmap
_audit_creation_method SHELXL-97
_cell_angle_alpha 90.00
_cell_angle_beta 90.00
_cell_angle_gamma 120.00
_cell_formula_units_Z 6
_cell_length_a 24.3673(9)
_cell_length_b 24.3673(9)
_cell_length_c 10.6844(13)
_cell_measurement_temperature 293(2)
_cell_volume 5494.1(7)
_computing_data_collection SMART
_computing_data_reduction SAINT
_computing_structure_refinement 'SHELXL-97 (Sheldrick, 1997)'
_computing_structure_solution 'SHELXS-97 (Sheldrick, 1990)'
_diffrn_ambient_temperature 293(2)
_diffrn_measured_fraction_theta_full 0.994
_diffrn_measured_fraction_theta_max 0.994
_diffrn_measurement_device_type 'BRUKER AXS KAPPA APEX II CCD with Mo source'
_diffrn_measurement_method 'omega & phi scans'
_diffrn_radiation_monochromator graphite
_diffrn_radiation_source 'fine-focus sealed tube'
_diffrn_radiation_type MoK\a
_diffrn_radiation_wavelength 0.71073
_diffrn_reflns_av_R_equivalents 0.2154
_diffrn_reflns_av_sigmaI/netI 0.1551
_diffrn_reflns_limit_h_max 31
_diffrn_reflns_limit_h_min -29
_diffrn_reflns_limit_k_max 27
_diffrn_reflns_limit_k_min -31
_diffrn_reflns_limit_l_max 5
_diffrn_reflns_limit_l_min -13
_diffrn_reflns_number 29869
_diffrn_reflns_theta_full 27.29
_diffrn_reflns_theta_max 27.29
_diffrn_reflns_theta_min 2.14
_exptl_absorpt_coefficient_mu 0.080
_exptl_absorpt_correction_type none
_exptl_crystal_colour 'color less'
_exptl_crystal_density_diffrn 1.109
_exptl_crystal_description rods
_exptl_crystal_F_000 1992
_exptl_crystal_size_max 0.4
_exptl_crystal_size_mid 0.21
_exptl_crystal_size_min 0.03
_refine_diff_density_max 0.151
_refine_diff_density_min -0.149
_refine_diff_density_rms 0.036
_refine_ls_abs_structure_details 'Flack H D (1983), Acta Cryst. A39, 876-881'
_refine_ls_abs_structure_Flack 10(10)
_refine_ls_extinction_method none
_refine_ls_goodness_of_fit_ref 0.932
_refine_ls_hydrogen_treatment 'riding over the heavy atom'
_refine_ls_matrix_type full
_refine_ls_number_parameters 388
_refine_ls_number_reflns 4324
_refine_ls_number_restraints 1
_refine_ls_restrained_S_all 0.932
_refine_ls_R_factor_all 0.2226
_refine_ls_R_factor_gt 0.0671
_refine_ls_shift/su_max 0.035
_refine_ls_shift/su_mean 0.004
_refine_ls_structure_factor_coef Fsqd
_refine_ls_weighting_details 'calc w=1/[\s^2^(Fo^2^)+(0.0871P)^2^+0.0000P] where P=(Fo^2^+2Fc^2^)/3'
_refine_ls_weighting_scheme calc
_refine_ls_wR_factor_gt 0.1446
_refine_ls_wR_factor_ref 0.2053
_reflns_number_gt 1561
_reflns_number_total 4324
_reflns_threshold_expression >2sigma(I)
_cod_data_source_file ja9038906_si_002.cif
_cod_data_source_block dpul5
_cod_database_code 4105169

loop_
_symmetry_equiv_pos_as_xyz
'x, y, z'
'-y, x-y, z+2/3'
'-x+y, -x, z+1/3'
'-x, -y, z+1/2'
'y, -x+y, z+1/6'
'x-y, x, z+5/6'

loop_
_atom_site_label
_atom_site_type_symbol
_atom_site_fract_x
_atom_site_fract_y
_atom_site_fract_z
_atom_site_U_iso_or_equiv
_atom_site_adp_type
_atom_site_occupancy
_atom_site_symmetry_multiplicity
_atom_site_calc_flag
_atom_site_refinement_flags
C1 C 0.1997(5) 0.9306(4) 0.5030(9) 0.100(3) Uani 1 1 d .
C2 C 0.2529(5) 0.9420(5) 0.4160(10) 0.137(4) Uani 1 1 d .
H2A H 0.2799 0.9291 0.4558 0.206 Uiso 1 1 calc R
H2B H 0.2770 0.9863 0.3959 0.206 Uiso 1 1 calc R
H2C H 0.2357 0.9180 0.3406 0.206 Uiso 1 1 calc R
C3 C 0.1557(6) 0.9511(5) 0.4530(14) 0.154(5) Uani 1 1 d .
H3A H 0.1231 0.9420 0.5134 0.230 Uiso 1 1 calc R
H3B H 0.1368 0.9286 0.3768 0.230 Uiso 1 1 calc R
H3C H 0.1788 0.9958 0.4364 0.230 Uiso 1 1 calc R
C4 C 0.2272(6) 0.9603(5) 0.6292(10) 0.150(4) Uani 1 1 d .
H4A H 0.2567 0.9474 0.6561 0.225 Uiso 1 1 calc R
H4B H 0.1936 0.9466 0.6894 0.225 Uiso 1 1 calc R
H4C H 0.2487 1.0056 0.6220 0.225 Uiso 1 1 calc R
O O 0.1650(3) 0.8627(3) 0.5317(5) 0.0930(16) Uani 1 1 d .
C0' C 0.1367(4) 0.8191(4) 0.4430(8) 0.071(2) Uani 1 1 d .
O0 O 0.1238(2) 0.8278(2) 0.3376(5) 0.0725(13) Uani 1 1 d .
N1 N 0.1232(3) 0.7621(3) 0.4845(5) 0.0643(15) Uani 1 1 d .
C1A C 0.0919(3) 0.7063(3) 0.4061(6) 0.0596(17) Uani 1 1 d .
H1A H 0.0475 0.6942 0.3933 0.071 Uiso 1 1 calc R
C1' C 0.1258(4) 0.7169(3) 0.2795(6) 0.0584(17) Uani 1 1 d .
O1 O 0.1837(2) 0.7407(2) 0.2727(4) 0.0707(13) Uani 1 1 d .
C1B C 0.0965(4) 0.6560(3) 0.4836(7) 0.088(2) Uani 1 1 d .
H1B1 H 0.0544 0.6209 0.5012 0.105 Uiso 1 1 calc R
H1B2 H 0.1199 0.6400 0.4380 0.105 Uiso 1 1 calc R
C1G C 0.1269(10) 0.6838(5) 0.5925(13) 0.260(11) Uani 1 1 d .
H1G1 H 0.1649 0.6805 0.5983 0.312 Uiso 1 1 calc R
H1G2 H 0.0997 0.6602 0.6620 0.312 Uiso 1 1 calc R
C1D C 0.1444(5) 0.7489(4) 0.6055(7) 0.099(3) Uani 1 1 d .
H1D1 H 0.1897 0.7756 0.6167 0.118 Uiso 1 1 calc R
H1D2 H 0.1226 0.7550 0.6755 0.118 Uiso 1 1 calc R
N2 N 0.0879(2) 0.6976(2) 0.1812(5) 0.0603(14) Uani 1 1 d .
H2 H 0.0483 0.6842 0.1936 0.072 Uiso 1 1 calc R
C2A C 0.1085(3) 0.6974(3) 0.0521(6) 0.068(2) Uani 1 1 d .
C2' C 0.1590(3) 0.7635(4) 0.0114(6) 0.0592(18) Uani 1 1 d .
O2 O 0.1939(2) 0.7695(2) -0.0777(4) 0.0716(13) Uani 1 1 d .
C2B C 0.0517(4) 0.6785(5) -0.0334(7) 0.113(3) Uani 1 1 d .
H2B1 H 0.0185 0.6366 -0.0121 0.169 Uiso 1 1 calc R
H2B2 H 0.0641 0.6792 -0.1189 0.169 Uiso 1 1 calc R
H2B3 H 0.0366 0.7079 -0.0229 0.169 Uiso 1 1 calc R
C2G C 0.1347(5) 0.6523(4) 0.0394(9) 0.113(3) Uani 1 1 d .
H2G1 H 0.1030 0.6105 0.0649 0.169 Uiso 1 1 calc R
H2G2 H 0.1715 0.6667 0.0914 0.169 Uiso 1 1 calc R
H2G3 H 0.1460 0.6512 -0.0463 0.169 Uiso 1 1 calc R
N3 N 0.1617(2) 0.8137(3) 0.0690(5) 0.0589(14) Uani 1 1 d .
H3 H 0.1360 0.8079 0.1292 0.071 Uiso 1 1 calc R
C3A C 0.2077(3) 0.8779(3) 0.0306(6) 0.0626(18) Uani 1 1 d .
H3A1 H 0.2072 0.8787 -0.0611 0.075 Uiso 1 1 calc R
C3' C 0.2755(4) 0.8974(4) 0.0699(7) 0.0650(18) Uani 1 1 d .
O3 O 0.3197(2) 0.9493(2) 0.0375(5) 0.0859(16) Uani 1 1 d .
C3B C 0.1896(3) 0.9263(3) 0.0768(8) 0.075(2) Uani 1 1 d .
H3B1 H 0.1805 0.9193 0.1656 0.090 Uiso 1 1 calc R
H3B2 H 0.2262 0.9682 0.0672 0.090 Uiso 1 1 calc R
C3G C 0.1361(8) 0.9261(8) 0.0166(19) 0.212(8) Uani 1 1 d .
H3G H 0.1052 0.8918 0.0698 0.255 Uiso 1 1 calc R
C3D C 0.1064(7) 0.8981(9) -0.0856(16) 0.207(7) Uani 1 1 d .
H3D1 H 0.0696 0.9025 -0.0946 0.311 Uiso 1 1 calc R
H3D2 H 0.0936 0.8540 -0.0816 0.311 Uiso 1 1 calc R
H3D3 H 0.1339 0.9172 -0.1561 0.311 Uiso 1 1 calc R
C3E C 0.1217(5) 0.9752(5) 0.0750(16) 0.179(6) Uani 1 1 d .
H3E1 H 0.1434 0.9892 0.1537 0.269 Uiso 1 1 calc R
H3E2 H 0.0769 0.9562 0.0883 0.269 Uiso 1 1 calc R
H3E3 H 0.1359 1.0107 0.0197 0.269 Uiso 1 1 calc R
N4 N 0.2846(2) 0.8554(2) 0.1347(5) 0.0595(14) Uani 1 1 d .
H4 H 0.2520 0.8232 0.1666 0.071 Uiso 1 1 calc R
C4A C 0.3465(3) 0.8612(3) 0.1540(6) 0.0672(19) Uani 1 1 d .
C4' C 0.3787(4) 0.8649(4) 0.0296(7) 0.075(2) Uani 1 1 d .
O4 O 0.4362(2) 0.8914(3) 0.0215(6) 0.107(2) Uani 1 1 d .
C4B C 0.3882(4) 0.9184(5) 0.2353(8) 0.110(3) Uani 1 1 d .
H4B1 H 0.3673 0.9150 0.3134 0.165 Uiso 1 1 calc R
H4B2 H 0.3959 0.9564 0.1930 0.165 Uiso 1 1 calc R
H4B3 H 0.4278 0.9201 0.2508 0.165 Uiso 1 1 calc R
C4G C 0.3345(4) 0.7992(4) 0.2194(8) 0.098(3) Uani 1 1 d .
H4G1 H 0.3143 0.7952 0.2987 0.147 Uiso 1 1 calc R
H4G2 H 0.3741 0.8005 0.2321 0.147 Uiso 1 1 calc R
H4G3 H 0.3075 0.7635 0.1676 0.147 Uiso 1 1 calc R
N5 N 0.3405(3) 0.8351(3) -0.0683(5) 0.0679(15) Uani 1 1 d .
H5 H 0.3001 0.8168 -0.0586 0.081 Uiso 1 1 calc R
C5A C 0.3661(3) 0.8332(3) -0.1903(6) 0.072(2) Uani 1 1 d .
H5A H 0.4062 0.8336 -0.1792 0.086 Uiso 1 1 calc R
C5' C 0.3770(4) 0.8883(4) -0.2692(7) 0.074(2) Uani 1 1 d .
O5 O 0.3389(4) 0.9045(3) -0.2851(7) 0.128(2) Uani 1 1 d .
C5B C 0.3181(5) 0.7717(4) -0.2627(8) 0.102(3) Uani 1 1 d .
H5B H 0.2779 0.7714 -0.2717 0.123 Uiso 1 1 calc R
C5D C 0.3069(7) 0.7160(5) -0.1900(12) 0.163(5) Uani 1 1 d .
H5D1 H 0.2768 0.6782 -0.2331 0.245 Uiso 1 1 calc R
H5D2 H 0.2905 0.7173 -0.1091 0.245 Uiso 1 1 calc R
H5D3 H 0.3460 0.7159 -0.1802 0.245 Uiso 1 1 calc R
C5G C 0.3442(8) 0.7718(5) -0.3936(11) 0.212(8) Uani 1 1 d .
H5G1 H 0.3513 0.8090 -0.4383 0.318 Uiso 1 1 calc R
H5G2 H 0.3141 0.7347 -0.4384 0.318 Uiso 1 1 calc R
H5G3 H 0.3834 0.7717 -0.3859 0.318 Uiso 1 1 calc R
O1M O 0.4330(3) 0.9165(3) -0.3242(5) 0.0947(16) Uani 1 1 d .
C1M C 0.4477(5) 0.9676(4) -0.4078(9) 0.126(4) Uani 1 1 d .
H1M1 H 0.4900 0.9842 -0.4391 0.190 Uiso 1 1 calc R
H1M2 H 0.4446 1.0004 -0.3641 0.190 Uiso 1 1 calc R
H1M3 H 0.4183 0.9527 -0.4764 0.190 Uiso 1 1 calc R

loop_
_atom_site_aniso_label
_atom_site_aniso_U_11
_atom_site_aniso_U_22
_atom_site_aniso_U_33
_atom_site_aniso_U_23
_atom_site_aniso_U_13
_atom_site_aniso_U_12
C1 0.101(7) 0.079(7) 0.100(6) -0.023(5) -0.004(6) 0.030(6)
C2 0.102(7) 0.122(8) 0.120(8) -0.019(7) 0.019(7) 0.005(7)
C3 0.152(10) 0.102(8) 0.216(14) -0.034(8) -0.029(10) 0.071(8)
C4 0.172(11) 0.104(7) 0.139(9) -0.056(7) -0.016(8) 0.042(7)
O 0.123(4) 0.074(4) 0.064(3) -0.008(3) 0.000(3) 0.036(3)
C0' 0.076(5) 0.069(6) 0.061(5) -0.004(5) 0.005(4) 0.032(4)
O0 0.091(4) 0.062(3) 0.061(3) 0.001(2) -0.001(3) 0.036(3)
N1 0.083(4) 0.062(4) 0.045(3) 0.003(3) -0.005(3) 0.033(3)
C1A 0.056(4) 0.063(4) 0.055(4) 0.005(4) 0.002(3) 0.027(4)
C1' 0.052(5) 0.053(4) 0.068(5) 0.005(4) 0.003(4) 0.025(4)
O1 0.053(3) 0.078(3) 0.079(3) 0.008(2) -0.002(2) 0.031(3)
C1B 0.112(6) 0.061(5) 0.077(5) 0.012(4) -0.004(5) 0.034(5)
C1G 0.50(3) 0.090(8) 0.185(13) -0.047(9) -0.226(17) 0.140(13)
C1D 0.122(7) 0.106(7) 0.073(5) 0.003(5) -0.026(5) 0.061(6)
N2 0.049(3) 0.058(3) 0.059(4) -0.001(3) 0.002(3) 0.016(3)
C2A 0.051(4) 0.074(5) 0.061(5) 0.000(4) 0.010(4) 0.018(4)
C2' 0.054(4) 0.073(5) 0.050(4) -0.004(4) -0.008(4) 0.031(4)
O2 0.068(3) 0.075(3) 0.057(3) 0.000(2) 0.016(3) 0.025(3)
C2B 0.069(5) 0.143(8) 0.058(5) -0.014(5) 0.003(4) 0.002(5)
C2G 0.149(8) 0.069(6) 0.116(7) 0.001(5) 0.044(6) 0.051(6)
N3 0.057(3) 0.057(4) 0.058(3) 0.000(3) 0.007(3) 0.025(3)
C3A 0.054(4) 0.066(5) 0.064(4) 0.011(4) 0.011(3) 0.028(4)
C3' 0.072(5) 0.066(5) 0.062(4) 0.000(4) 0.008(4) 0.038(5)
O3 0.066(3) 0.053(3) 0.120(4) 0.000(3) 0.017(3) 0.015(3)
C3B 0.075(5) 0.052(4) 0.100(5) 0.016(4) 0.023(4) 0.035(4)
C3G 0.215(15) 0.220(15) 0.31(2) -0.082(15) -0.124(16) 0.192(14)
C3D 0.141(11) 0.32(2) 0.201(16) -0.033(15) -0.076(12) 0.150(13)
C3E 0.150(10) 0.127(9) 0.313(18) 0.044(11) 0.018(11) 0.109(8)
N4 0.049(3) 0.056(3) 0.062(3) -0.007(3) -0.002(3) 0.018(3)
C4A 0.040(4) 0.081(5) 0.071(5) -0.015(4) -0.002(3) 0.023(4)
C4' 0.055(5) 0.079(5) 0.084(6) -0.019(4) -0.007(5) 0.028(4)
O4 0.041(3) 0.126(5) 0.126(5) -0.041(4) 0.003(3) 0.022(3)
C4B 0.072(5) 0.146(8) 0.091(6) -0.052(6) -0.024(5) 0.040(6)
C4G 0.075(6) 0.125(7) 0.112(7) 0.025(6) 0.006(5) 0.063(5)
N5 0.056(4) 0.076(4) 0.069(4) -0.004(3) 0.006(3) 0.031(3)
C5A 0.064(5) 0.085(6) 0.071(5) 0.002(4) 0.014(4) 0.041(4)
C5' 0.076(6) 0.071(5) 0.068(5) -0.005(4) -0.005(5) 0.031(5)
O5 0.135(6) 0.141(6) 0.143(6) 0.027(5) 0.022(5) 0.095(5)
C5B 0.149(8) 0.067(5) 0.081(6) -0.010(5) 0.011(6) 0.047(6)
C5D 0.223(13) 0.092(7) 0.160(11) 0.006(7) 0.038(10) 0.068(8)
C5G 0.322(18) 0.105(8) 0.118(9) -0.034(7) 0.088(11) 0.038(10)
O1M 0.079(4) 0.090(4) 0.089(4) 0.014(3) 0.011(3) 0.024(3)
C1M 0.160(9) 0.080(6) 0.094(6) 0.025(5) 0.029(6) 0.025(6)

loop_
_atom_type_symbol
_atom_type_description
_atom_type_scat_dispersion_real
_atom_type_scat_dispersion_imag
_atom_type_scat_source
C C 0.0033 0.0000 'International Tables Vol C Tables 4.2.6.8 and 6.1.1.4'
H H 0.0000 0.0000 'International Tables Vol C Tables 4.2.6.8 and 6.1.1.4'
N N 0.0061 0.0000 'International Tables Vol C Tables 4.2.6.8 and 6.1.1.4'
O O 0.0106 0.0000 'International Tables Vol C Tables 4.2.6.8 and 6.1.1.4'

loop_
_geom_angle_atom_site_label_1
_geom_angle_atom_site_label_2
_geom_angle_atom_site_label_3
_geom_angle
O C1 C3 110.3(8)
O C1 C2 107.2(8)
C3 C1 C2 114.5(10)
O C1 C4 102.7(8)
C3 C1 C4 112.3(10)
C2 C1 C4 109.1(9)
C0' O C1 121.8(6)
O0 C0' N1 122.6(7)
O0 C0' O 126.7(8)
N1 C0' O 110.7(7)
C0' N1 C1A 121.8(6)
C0' N1 C1D 125.7(6)
C1A N1 C1D 112.1(6)
N1 C1A C1B 103.0(5)
N1 C1A C1' 111.3(5)
C1B C1A C1' 111.4(6)
O1 C1' N2 123.6(6)
O1 C1' C1A 121.5(6)
N2 C1' C1A 114.8(6)
C1G C1B C1A 107.7(7)
C1B C1G C1D 114.8(8)
C1G C1D N1 102.3(7)
C1' N2 C2A 124.7(6)
N2 C2A C2' 111.1(6)
N2 C2A C2B 107.6(6)
C2' C2A C2B 106.3(6)
N2 C2A C2G 110.7(6)
C2' C2A C2G 109.2(6)
C2B C2A C2G 111.9(7)
O2 C2' N3 121.8(7)
O2 C2' C2A 119.4(7)
N3 C2' C2A 118.7(6)
C2' N3 C3A 120.8(5)
N3 C3A C3' 112.9(5)
N3 C3A C3B 111.8(5)
C3' C3A C3B 110.8(6)
O3 C3' N4 122.4(7)
O3 C3' C3A 119.7(7)
N4 C3' C3A 117.9(7)
C3G C3B C3A 117.3(8)
C3D C3G C3B 129.7(13)
C3D C3G C3E 117.7(12)
C3B C3G C3E 111.8(13)
C3' N4 C4A 123.8(6)
N4 C4A C4' 111.1(5)
N4 C4A C4B 110.8(6)
C4' C4A C4B 110.8(6)
N4 C4A C4G 106.6(5)
C4' C4A C4G 106.9(6)
C4B C4A C4G 110.5(7)
O4 C4' N5 122.2(7)
O4 C4' C4A 121.1(7)
N5 C4' C4A 116.7(6)
C4' N5 C5A 121.4(6)
N5 C5A C5' 111.3(6)
N5 C5A C5B 110.2(6)
C5' C5A C5B 107.0(6)
O5 C5' O1M 122.8(8)
O5 C5' C5A 124.2(8)
O1M C5' C5A 113.0(8)
C5D C5B C5A 109.2(8)
C5D C5B C5G 111.6(9)
C5A C5B C5G 109.8(8)
C5' O1M C1M 118.4(7)

loop_
_geom_bond_atom_site_label_1
_geom_bond_atom_site_label_2
_geom_bond_distance
C1 O 1.467(10)
C1 C3 1.490(14)
C1 C2 1.502(12)
C1 C4 1.519(12)
O C0' 1.329(8)
C0' O0 1.216(8)
C0' N1 1.334(9)
N1 C1A 1.448(8)
N1 C1D 1.486(9)
C1A C1B 1.527(9)
C1A C1' 1.537(9)
C1' O1 1.232(7)
C1' N2 1.320(8)
C1B C1G 1.364(12)
C1G C1D 1.430(12)
N2 C2A 1.469(8)
C2A C2' 1.522(10)
C2A C2B 1.524(10)
C2A C2G 1.528(11)
C2' O2 1.235(7)
C2' N3 1.342(8)
N3 C3A 1.455(8)
C3A C3' 1.531(9)
C3A C3B 1.534(9)
C3' O3 1.231(8)
C3' N4 1.342(8)
C3B C3G 1.450(14)
C3G C3D 1.299(18)
C3G C3E 1.537(17)
N4 C4A 1.458(8)
C4A C4' 1.523(10)
C4A C4B 1.522(10)
C4A C4G 1.554(10)
C4' O4 1.218(8)
C4' N5 1.347(8)
N5 C5A 1.456(8)
C5A C5' 1.493(10)
C5A C5B 1.568(10)
C5' O5 1.188(9)
C5' O1M 1.320(9)
C5B C5D 1.468(13)
C5B C5G 1.536(13)
O1M C1M 1.426(10)

loop_
_geom_torsion_atom_site_label_1
_geom_torsion_atom_site_label_2
_geom_torsion_atom_site_label_3
_geom_torsion_atom_site_label_4
_geom_torsion
C3 C1 O C0' 64.3(11)
C2 C1 O C0' -60.9(10)
C4 C1 O C0' -175.8(8)
C1 O C0' O0 -16.8(12)
C1 O C0' N1 163.5(7)
O0 C0' N1 C1A -0.1(11)
O C0' N1 C1A 179.7(6)
O0 C0' N1 C1D 172.1(7)
O C0' N1 C1D -8.2(10)
C0' N1 C1A C1B 171.1(6)
C1D N1 C1A C1B -2.1(7)
C0' N1 C1A C1' 51.6(8)
C1D N1 C1A C1' -121.5(7)
N1 C1A C1' O1 47.2(8)
C1B C1A C1' O1 -67.2(8)
N1 C1A C1' N2 -134.1(6)
C1B C1A C1' N2 111.5(7)
N1 C1A C1B C1G 0.6(13)
C1' C1A C1B C1G 120.0(12)
C1A C1B C1G C1D 1.2(19)
C1B C1G C1D N1 -2.4(19)
C0' N1 C1D C1G -170.1(11)
C1A N1 C1D C1G 2.7(12)
O1 C1' N2 C2A 4.6(10)
C1A C1' N2 C2A -174.1(6)
C1' N2 C2A C2' -57.9(8)
C1' N2 C2A C2B -173.9(7)
C1' N2 C2A C2G 63.5(8)
N2 C2A C2' O2 159.7(6)
C2B C2A C2' O2 -83.5(8)
C2G C2A C2' O2 37.4(8)
N2 C2A C2' N3 -24.2(8)
C2B C2A C2' N3 92.6(7)
C2G C2A C2' N3 -146.5(6)
O2 C2' N3 C3A -1.9(9)
C2A C2' N3 C3A -177.9(5)
C2' N3 C3A C3' -72.7(7)
C2' N3 C3A C3B 161.6(6)
N3 C3A C3' O3 176.1(6)
C3B C3A C3' O3 -57.7(8)
N3 C3A C3' N4 -1.1(8)
C3B C3A C3' N4 125.1(6)
N3 C3A C3B C3G -71.8(12)
C3' C3A C3B C3G 161.3(11)
C3A C3B C3G C3D -13(3)
C3A C3B C3G C3E 178.0(10)
O3 C3' N4 C4A -11.4(10)
C3A C3' N4 C4A 165.8(6)
C3' N4 C4A C4' -57.3(8)
C3' N4 C4A C4B 66.3(8)
C3' N4 C4A C4G -173.5(6)
N4 C4A C4' O4 153.6(7)
C4B C4A C4' O4 30.0(10)
C4G C4A C4' O4 -90.4(8)
N4 C4A C4' N5 -29.3(9)
C4B C4A C4' N5 -152.9(7)
C4G C4A C4' N5 86.7(7)
O4 C4' N5 C5A -0.3(11)
C4A C4' N5 C5A -177.3(6)
C4' N5 C5A C5' -90.0(8)
C4' N5 C5A C5B 151.4(7)
N5 C5A C5' O5 -49.0(11)
C5B C5A C5' O5 71.5(10)
N5 C5A C5' O1M 133.3(6)
C5B C5A C5' O1M -106.2(7)
N5 C5A C5B C5D -60.1(10)
C5' C5A C5B C5D 178.7(8)
N5 C5A C5B C5G 177.3(9)
C5' C5A C5B C5G 56.1(11)
O5 C5' O1M C1M -1.2(12)
C5A C5' O1M C1M 176.5(6)
